data_7009842
loop_
_publ_author_name
'Sven Rau'
'Mario Ruben'
'Torsten B\"uttner'
'Christian Temme'
'Sylvana Dautz'
'Helmar G\"orls'
'Manfred Rudolph'
'Dirk Walther'
'Andre Brodkorb'
'Marco Duati'
'Christine O'Connor'
'Johannes G. Vos'

_publ_section_title
;
 Bis(R-bipyridyl)ruthenium bibenzimidazole complexes
 (R&#x00A0;=&#x00A0;H, Me or But): supramolecular arrangement via
 hydrogen bonds, photo- and electro-chemical properties and reactivity
 towards carbon dioxide
;
_journal_issue 20
_journal_name_full 'J. Chem. Soc., Dalton Trans.'
_journal_page_first 3649
_journal_page_last 3657
_journal_paper_doi 10.1039/b003992f
_journal_year 2000
_chemical_formula_sum 'C104 H140 F12 N12 O6 P2 Ru2'
_chemical_formula_weight 2146.36
_chemical_name_systematic
; 
 ? 
;
_space_group_IT_number 2
_symmetry_cell_setting triclinic
_symmetry_space_group_name_Hall '-P 1'
_symmetry_space_group_name_H-M 'P -1'
_atom_sites_solution_hydrogens geom
_atom_sites_solution_primary direct
_atom_sites_solution_secondary difmap
_audit_creation_method SHELXL-97
_cell_angle_alpha 80.763(2)
_cell_angle_beta 88.971(2)
_cell_angle_gamma 75.717(2)
_cell_formula_units_Z 1
_cell_length_a 12.3749(3)
_cell_length_b 14.4512(4)
_cell_length_c 16.6108(5)
_cell_measurement_temperature 183(2)
_cell_volume 2840.67(14)
_computing_cell_refinement DENZO
_computing_data_collection COLLECT
_computing_data_reduction DENZO
_computing_molecular_graphics SHELXTL/PC
_computing_publication_material SHELXL-97
_computing_structure_refinement 'SHELXL-97 (Sheldrick, 1997)'
_computing_structure_solution 'SHELXS-97 (Sheldrick, 1990)'
_diffrn_ambient_temperature 183(2)
_diffrn_measured_fraction_theta_full 0.983
_diffrn_measured_fraction_theta_max 0.983
_diffrn_measurement_device_type KappaCCD
_diffrn_measurement_method 'phi- + omega-scan'
_diffrn_radiation_monochromator graphite
_diffrn_radiation_source 'fine-focus sealed tube'
_diffrn_radiation_type MoK\a
_diffrn_radiation_wavelength 0.71073
_diffrn_reflns_av_R_equivalents 0.0474
_diffrn_reflns_av_sigmaI/netI 0.0699
_diffrn_reflns_limit_h_max 15
_diffrn_reflns_limit_h_min -15
_diffrn_reflns_limit_k_max 17
_diffrn_reflns_limit_k_min -18
_diffrn_reflns_limit_l_max 20
_diffrn_reflns_limit_l_min -20
_diffrn_reflns_number 20676
_diffrn_reflns_theta_full 26.38
_diffrn_reflns_theta_max 26.38
_diffrn_reflns_theta_min 3.54
_exptl_absorpt_coefficient_mu 0.367
_exptl_absorpt_correction_T_max 0.9302
_exptl_absorpt_correction_T_min 0.8915
_exptl_crystal_colour red-brown
_exptl_crystal_density_diffrn 1.255
_exptl_crystal_density_method 'not measured'
_exptl_crystal_description prism
_exptl_crystal_F_000 1122
_exptl_crystal_size_max 0.32
_exptl_crystal_size_mid 0.28
_exptl_crystal_size_min 0.20
_refine_diff_density_max 0.963
_refine_diff_density_min -0.635
_refine_diff_density_rms 0.089
_refine_ls_extinction_method none
_refine_ls_goodness_of_fit_ref 1.081
_refine_ls_hydrogen_treatment rigid-group
_refine_ls_matrix_type full
_refine_ls_number_parameters 603
_refine_ls_number_reflns 11432
_refine_ls_number_restraints 6
_refine_ls_restrained_S_all 1.085
_refine_ls_R_factor_all 0.0855
_refine_ls_R_factor_gt 0.0635
_refine_ls_shift/su_max 0.001
_refine_ls_shift/su_mean 0.000
_refine_ls_structure_factor_coef Fsqd
_refine_ls_weighting_details 'calc w=1/[\s^2^(Fo^2^)+(0.0807P)^2^+3.7959P] where P=(Fo^2^+2Fc^2^)/3'
_refine_ls_weighting_scheme calc
_refine_ls_wR_factor_gt 0.1552
_refine_ls_wR_factor_ref 0.1686
_reflns_number_gt 9084
_reflns_number_total 11432
_reflns_threshold_expression >2sigma(I)
_cod_data_source_file b003992f.txt
_cod_data_source_block fo966
_cod_original_sg_symbol_H-M P-1
_cod_database_code 7009842

loop_
_symmetry_equiv_pos_as_xyz
'x, y, z'
'-x, -y, -z'

loop_
_atom_site_label
_atom_site_type_symbol
_atom_site_fract_x
_atom_site_fract_y
_atom_site_fract_z
_atom_site_U_iso_or_equiv
_atom_site_adp_type
_atom_site_occupancy
_atom_site_symmetry_multiplicity
_atom_site_calc_flag
_atom_site_refinement_flags
_atom_site_disorder_assembly
_atom_site_disorder_group
Ru Ru 0.98051(3) 0.56544(2) 0.650226(18) 0.02725(11) Uani 1 1 d . . .
N1 N 0.8995(3) 0.6017(2) 0.53122(19) 0.0306(7) Uani 1 1 d . . .
N2 N 0.9136(3) 0.5461(2) 0.4085(2) 0.0311(7) Uani 1 1 d . . .
N3 N 1.0684(3) 0.6694(2) 0.61724(19) 0.0301(7) Uani 1 1 d . . .
N4 N 0.8770(3) 0.6826(2) 0.68860(19) 0.0287(7) Uani 1 1 d . . .
N5 N 1.0610(3) 0.5106(2) 0.76042(19) 0.0309(7) Uani 1 1 d . . .
N6 N 0.8887(3) 0.4702(2) 0.6998(2) 0.0312(7) Uani 1 1 d . . .
C1 C 0.9523(3) 0.5370(3) 0.4846(2) 0.0310(8) Uani 1 1 d . . .
C2 C 0.8150(3) 0.6607(3) 0.4798(2) 0.0315(8) Uani 1 1 d . . .
C3 C 0.7311(4) 0.7426(3) 0.4913(3) 0.0401(10) Uani 1 1 d . . .
H3A H 0.7247 0.7664 0.5417 0.048 Uiso 1 1 calc R . .
C4 C 0.6576(4) 0.7875(3) 0.4262(3) 0.0491(12) Uani 1 1 d . . .
H4A H 0.6002 0.8430 0.4327 0.059 Uiso 1 1 calc R . .
C5 C 0.6655(4) 0.7537(3) 0.3517(3) 0.0486(11) Uani 1 1 d . . .
H5A H 0.6131 0.7863 0.3091 0.058 Uiso 1 1 calc R . .
C6 C 0.7480(4) 0.6737(3) 0.3384(3) 0.0410(10) Uani 1 1 d . . .
H6A H 0.7530 0.6517 0.2872 0.049 Uiso 1 1 calc R . .
C7 C 0.8236(3) 0.6260(3) 0.4024(2) 0.0301(8) Uani 1 1 d . . .
C8 C 1.1701(4) 0.6565(3) 0.5851(3) 0.0365(9) Uani 1 1 d . . .
H8A H 1.2042 0.5951 0.5706 0.044 Uiso 1 1 calc R . .
C9 C 1.2283(4) 0.7281(3) 0.5717(3) 0.0382(9) Uani 1 1 d . . .
H9A H 1.3009 0.7145 0.5498 0.046 Uiso 1 1 calc R . .
C10 C 1.1804(3) 0.8200(3) 0.5903(3) 0.0346(9) Uani 1 1 d . . .
C11 C 1.0734(3) 0.8346(3) 0.6230(2) 0.0329(8) Uani 1 1 d . . .
H11A H 1.0372 0.8960 0.6364 0.039 Uiso 1 1 calc R . .
C12 C 1.0198(3) 0.7590(3) 0.6359(2) 0.0299(8) Uani 1 1 d . . .
C13 C 0.9087(3) 0.7675(3) 0.6723(2) 0.0288(8) Uani 1 1 d . . .
C14 C 0.8385(3) 0.8552(3) 0.6876(2) 0.0316(8) Uani 1 1 d . . .
H14A H 0.8630 0.9132 0.6758 0.038 Uiso 1 1 calc R . .
C15 C 0.7335(3) 0.8576(3) 0.7199(2) 0.0322(8) Uani 1 1 d . . .
C16 C 0.7039(4) 0.7690(3) 0.7375(3) 0.0346(9) Uani 1 1 d . . .
H16A H 0.6336 0.7669 0.7606 0.041 Uiso 1 1 calc R . .
C17 C 0.7759(3) 0.6852(3) 0.7217(2) 0.0324(8) Uani 1 1 d . . .
H17A H 0.7535 0.6263 0.7346 0.039 Uiso 1 1 calc R . .
C18 C 1.2383(4) 0.9035(3) 0.5776(3) 0.0408(10) Uani 1 1 d . . .
C19 C 1.3553(4) 0.8730(4) 0.5409(4) 0.0537(13) Uani 1 1 d . . .
H19A H 1.3479 0.8539 0.4877 0.081 Uiso 1 1 calc R . .
H19B H 1.4017 0.8183 0.5776 0.081 Uiso 1 1 calc R . .
H19C H 1.3904 0.9275 0.5342 0.081 Uiso 1 1 calc R . .
C20 C 1.2530(4) 0.9328(4) 0.6615(3) 0.0514(12) Uani 1 1 d . . .
H20A H 1.1798 0.9524 0.6858 0.077 Uiso 1 1 calc R . .
H20B H 1.2887 0.9870 0.6543 0.077 Uiso 1 1 calc R . .
H20C H 1.2998 0.8776 0.6975 0.077 Uiso 1 1 calc R . .
C21 C 1.1647(4) 0.9895(3) 0.5202(3) 0.0494(12) Uani 1 1 d . . .
H21A H 1.0909 1.0085 0.5438 0.074 Uiso 1 1 calc R . .
H21B H 1.1569 0.9706 0.4670 0.074 Uiso 1 1 calc R . .
H21C H 1.1994 1.0442 0.5134 0.074 Uiso 1 1 calc R . .
C22 C 0.6517(4) 0.9505(3) 0.7359(3) 0.0405(10) Uani 1 1 d . . .
C23 C 0.6385(6) 0.9449(5) 0.8291(4) 0.0753(19) Uani 1 1 d . . .
H23A H 0.7108 0.9401 0.8547 0.113 Uiso 1 1 calc R . .
H23B H 0.6114 0.8878 0.8510 0.113 Uiso 1 1 calc R . .
H23C H 0.5848 1.0033 0.8406 0.113 Uiso 1 1 calc R . .
C24 C 0.5397(5) 0.9583(4) 0.6950(5) 0.0742(19) Uani 1 1 d . . .
H24A H 0.5489 0.9623 0.6359 0.111 Uiso 1 1 calc R . .
H24B H 0.4858 1.0164 0.7066 0.111 Uiso 1 1 calc R . .
H24C H 0.5126 0.9010 0.7162 0.111 Uiso 1 1 calc R . .
C25 C 0.6924(5) 1.0401(4) 0.7028(4) 0.0644(16) Uani 1 1 d . . .
H25A H 0.6998 1.0451 0.6436 0.097 Uiso 1 1 calc R . .
H25B H 0.7650 1.0352 0.7280 0.097 Uiso 1 1 calc R . .
H25C H 0.6386 1.0978 0.7156 0.097 Uiso 1 1 calc R . .
C26 C 1.1520(4) 0.5333(3) 0.7866(3) 0.0389(10) Uani 1 1 d . . .
H26A H 1.1809 0.5807 0.7528 0.047 Uiso 1 1 calc R . .
C27 C 1.2053(4) 0.4905(3) 0.8607(3) 0.0402(10) Uani 1 1 d . . .
H27A H 1.2693 0.5089 0.8766 0.048 Uiso 1 1 calc R . .
C28 C 1.1659(4) 0.4206(3) 0.9123(2) 0.0360(9) Uani 1 1 d . . .
C29 C 1.0722(4) 0.3970(3) 0.8848(2) 0.0342(9) Uani 1 1 d . . .
H29A H 1.0430 0.3490 0.9175 0.041 Uiso 1 1 calc R . .
C30 C 1.0203(3) 0.4427(3) 0.8099(2) 0.0291(8) Uani 1 1 d . . .
C31 C 0.9194(3) 0.4230(3) 0.7772(2) 0.0293(8) Uani 1 1 d . . .
C32 C 0.8566(4) 0.3655(3) 0.8207(3) 0.0349(9) Uani 1 1 d . . .
H32A H 0.8804 0.3336 0.8743 0.042 Uiso 1 1 calc R . .
C33 C 0.7583(4) 0.3536(3) 0.7870(3) 0.0370(9) Uani 1 1 d . . .
C34 C 0.7305(4) 0.4002(3) 0.7075(3) 0.0416(10) Uani 1 1 d . . .
H34A H 0.6659 0.3935 0.6811 0.050 Uiso 1 1 calc R . .
C35 C 0.7971(4) 0.4569(3) 0.6662(3) 0.0380(9) Uani 1 1 d . . .
H35A H 0.7765 0.4874 0.6117 0.046 Uiso 1 1 calc R . .
C36 C 1.2239(4) 0.3773(4) 0.9953(3) 0.0454(11) Uani 1 1 d . . .
C37 C 1.3459(6) 0.3296(6) 0.9841(5) 0.089(2) Uani 1 1 d . . .
H37A H 1.3514 0.2757 0.9539 0.133 Uiso 1 1 calc R . .
H37B H 1.3830 0.3053 1.0377 0.133 Uiso 1 1 calc R . .
H37C H 1.3820 0.3772 0.9535 0.133 Uiso 1 1 calc R . .
C38 C 1.2208(7) 0.4598(5) 1.0434(4) 0.083(2) Uani 1 1 d . . .
H38A H 1.1431 0.4921 1.0524 0.124 Uiso 1 1 calc R . .
H38B H 1.2576 0.5065 1.0125 0.124 Uiso 1 1 calc R . .
H38C H 1.2596 0.4336 1.0961 0.124 Uiso 1 1 calc R . .
C39 C 1.1666(7) 0.3053(7) 1.0446(4) 0.102(3) Uani 1 1 d . . .
H39A H 1.1678 0.2521 1.0144 0.152 Uiso 1 1 calc R . .
H39B H 1.0892 0.3380 1.0539 0.152 Uiso 1 1 calc R . .
H39C H 1.2060 0.2796 1.0971 0.152 Uiso 1 1 calc R . .
C40 C 0.6887(4) 0.2923(3) 0.8367(3) 0.0428(10) Uani 1 1 d . . .
C41 C 0.7606(5) 0.1874(3) 0.8582(4) 0.0546(13) Uani 1 1 d . . .
H41A H 0.7826 0.1610 0.8079 0.082 Uiso 1 1 calc R . .
H41B H 0.7172 0.1475 0.8912 0.082 Uiso 1 1 calc R . .
H41C H 0.8274 0.1870 0.8891 0.082 Uiso 1 1 calc R . .
C42 C 0.5831(5) 0.2919(4) 0.7893(4) 0.0603(14) Uani 1 1 d . . .
H42A H 0.5370 0.3582 0.7757 0.090 Uiso 1 1 calc R . .
H42B H 0.5406 0.2518 0.8231 0.090 Uiso 1 1 calc R . .
H42C H 0.6044 0.2653 0.7390 0.090 Uiso 1 1 calc R . .
C43 C 0.6537(5) 0.3330(4) 0.9166(4) 0.0585(14) Uani 1 1 d . . .
H43A H 0.6079 0.3995 0.9034 0.088 Uiso 1 1 calc R . .
H43B H 0.7204 0.3326 0.9477 0.088 Uiso 1 1 calc R . .
H43C H 0.6105 0.2928 0.9494 0.088 Uiso 1 1 calc R . .
P P 0.55062(12) 0.36639(10) 0.21938(10) 0.0558(4) Uani 1 1 d . . .
F6 F 0.4212(3) 0.4137(3) 0.2063(3) 0.0901(13) Uani 1 1 d . . .
F5 F 0.6805(3) 0.3180(3) 0.2333(4) 0.1069(16) Uani 1 1 d . . .
F4 F 0.5272(4) 0.3151(4) 0.3067(3) 0.1130(17) Uani 1 1 d . . .
F3 F 0.5326(4) 0.2751(4) 0.1854(4) 0.1168(18) Uani 1 1 d . . .
F2 F 0.5752(4) 0.4142(4) 0.1313(3) 0.1173(18) Uani 1 1 d . . .
F1 F 0.5694(5) 0.4561(4) 0.2535(4) 0.1249(19) Uani 1 1 d . . .
O1 O 0.9651(4) 1.0615(3) 0.6871(3) 0.0686(11) Uani 1 1 d . . .
C44 C 0.9694(8) 1.2139(5) 0.6097(5) 0.091(2) Uani 1 1 d . . .
H44A H 0.9245 1.1957 0.5697 0.136 Uiso 1 1 calc R . .
H44B H 1.0391 1.2234 0.5850 0.136 Uiso 1 1 calc R . .
H44C H 0.9276 1.2742 0.6270 0.136 Uiso 1 1 calc R . .
C45 C 0.9949(4) 1.1360(4) 0.6816(4) 0.0543(13) Uani 1 1 d . . .
C46 C 1.0643(6) 1.1525(5) 0.7500(5) 0.083(2) Uani 1 1 d . . .
H46A H 1.0760 1.0968 0.7941 0.124 Uiso 1 1 calc R . .
H46B H 1.0251 1.2111 0.7711 0.124 Uiso 1 1 calc R . .
H46C H 1.1367 1.1603 0.7291 0.124 Uiso 1 1 calc R . .
O2 O 0.9597(6) 0.2077(5) 0.9970(3) 0.116(2) Uani 1 1 d . . .
C47 C 1.0272(12) 0.0776(10) 1.0976(8) 0.160(5) Uiso 1 1 d . . .
H47A H 1.0655 0.0497 1.0517 0.240 Uiso 1 1 calc R . .
H47B H 0.9791 0.0371 1.1229 0.240 Uiso 1 1 calc R . .
H47C H 1.0825 0.0808 1.1379 0.240 Uiso 1 1 calc R . .
C48 C 0.9597(6) 0.1748(5) 1.0682(5) 0.0783(18) Uiso 1 1 d . . .
C49 C 0.8998(12) 0.2284(10) 1.1298(8) 0.158(5) Uiso 1 1 d . . .
H49A H 0.8578 0.2924 1.1033 0.237 Uiso 1 1 calc R . .
H49B H 0.9534 0.2357 1.1696 0.237 Uiso 1 1 calc R . .
H49C H 0.8482 0.1929 1.1577 0.237 Uiso 1 1 calc R . .
O3 O 0.6573(15) 1.1009(13) 1.0862(11) 0.153(6) Uiso 0.50 1 d PD . .
C50 C 0.5581(15) 1.0676(13) 1.0042(11) 0.103(5) Uiso 0.50 1 d PD . .
H50A H 0.5517 1.1373 0.9900 0.154 Uiso 0.50 1 calc PR . .
H50B H 0.4866 1.0569 1.0245 0.154 Uiso 0.50 1 calc PR . .
H50C H 0.5777 1.0369 0.9556 0.154 Uiso 0.50 1 calc PR . .
C51 C 0.6471(15) 1.0246(13) 1.0690(10) 0.142(8) Uiso 0.50 1 d PD . .
C52 C 0.6781(16) 0.9187(12) 1.1043(12) 0.108(5) Uiso 0.50 1 d PD . .
H52A H 0.7360 0.9067 1.1468 0.161 Uiso 0.50 1 calc PR . .
H52B H 0.7064 0.8808 1.0611 0.161 Uiso 0.50 1 calc PR . .
H52C H 0.6122 0.8997 1.1280 0.161 Uiso 0.50 1 calc PR . .
O4 O 0.6311(9) 0.4331(7) 0.5279(6) 0.081(3) Uiso 0.50 1 d PD A -1
C53 C 0.539(3) 0.5764(13) 0.4537(17) 0.170(12) Uiso 0.50 1 d PD A -1
H53A H 0.6153 0.5850 0.4478 0.255 Uiso 0.50 1 calc PR A -1
H53B H 0.4941 0.6272 0.4814 0.255 Uiso 0.50 1 calc PR A -1
H53C H 0.5064 0.5805 0.3996 0.255 Uiso 0.50 1 calc PR A -1
C54 C 0.5425(10) 0.4790(9) 0.5030(7) 0.067(3) Uiso 0.50 1 d PD A -1
C55 C 0.4534(15) 0.4266(14) 0.4944(15) 0.115(6) Uiso 0.50 1 d PD A -1
H55A H 0.4802 0.3585 0.5189 0.172 Uiso 0.50 1 calc PR A -1
H55B H 0.4357 0.4309 0.4364 0.172 Uiso 0.50 1 calc PR A -1
H55C H 0.3862 0.4562 0.5221 0.172 Uiso 0.50 1 calc PR A -1

loop_
_atom_site_aniso_label
_atom_site_aniso_U_11
_atom_site_aniso_U_22
_atom_site_aniso_U_33
_atom_site_aniso_U_23
_atom_site_aniso_U_13
_atom_site_aniso_U_12
Ru 0.02998(18) 0.02578(17) 0.02587(17) -0.00389(11) -0.00071(11) -0.00678(12)
N1 0.0329(18) 0.0262(16) 0.0296(17) -0.0037(12) -0.0012(14) -0.0017(13)
N2 0.0343(18) 0.0281(16) 0.0284(16) -0.0031(13) -0.0030(13) -0.0037(14)
N3 0.0296(17) 0.0299(16) 0.0286(16) -0.0021(13) 0.0010(13) -0.0048(13)
N4 0.0294(17) 0.0342(17) 0.0252(15) -0.0048(12) 0.0012(13) -0.0128(14)
N5 0.0356(19) 0.0307(17) 0.0284(16) -0.0064(13) 0.0034(14) -0.0107(14)
N6 0.0347(18) 0.0266(16) 0.0327(17) -0.0080(13) -0.0033(14) -0.0062(14)
C1 0.034(2) 0.0281(19) 0.0280(19) -0.0038(15) -0.0039(16) -0.0016(16)
C2 0.033(2) 0.0266(19) 0.033(2) -0.0023(15) -0.0025(16) -0.0058(16)
C3 0.040(2) 0.034(2) 0.041(2) -0.0060(17) -0.0007(19) -0.0003(18)
C4 0.043(3) 0.036(2) 0.058(3) -0.007(2) -0.008(2) 0.011(2)
C5 0.044(3) 0.044(3) 0.050(3) -0.001(2) -0.016(2) 0.002(2)
C6 0.041(2) 0.040(2) 0.037(2) 0.0005(17) -0.0121(19) -0.0028(19)
C7 0.031(2) 0.0266(18) 0.0304(19) -0.0002(14) -0.0046(16) -0.0049(15)
C8 0.032(2) 0.036(2) 0.039(2) -0.0034(17) 0.0047(17) -0.0056(17)
C9 0.029(2) 0.039(2) 0.045(2) -0.0027(18) 0.0091(18) -0.0070(17)
C10 0.030(2) 0.036(2) 0.036(2) 0.0021(16) 0.0001(17) -0.0089(17)
C11 0.029(2) 0.031(2) 0.037(2) -0.0014(16) 0.0015(16) -0.0055(16)
C12 0.029(2) 0.0317(19) 0.0288(19) -0.0019(15) 0.0005(15) -0.0093(16)
C13 0.029(2) 0.0298(19) 0.0270(18) -0.0029(14) -0.0013(15) -0.0071(15)
C14 0.033(2) 0.0296(19) 0.034(2) -0.0070(15) 0.0020(16) -0.0111(16)
C15 0.028(2) 0.034(2) 0.034(2) -0.0076(16) 0.0010(16) -0.0059(16)
C16 0.031(2) 0.038(2) 0.038(2) -0.0116(17) 0.0063(17) -0.0129(17)
C17 0.033(2) 0.032(2) 0.034(2) -0.0056(16) 0.0052(16) -0.0118(16)
C18 0.026(2) 0.041(2) 0.054(3) 0.0026(19) 0.0007(19) -0.0131(18)
C19 0.035(3) 0.054(3) 0.069(3) 0.003(2) 0.013(2) -0.015(2)
C20 0.045(3) 0.048(3) 0.066(3) -0.008(2) -0.003(2) -0.021(2)
C21 0.039(3) 0.038(2) 0.066(3) 0.012(2) -0.001(2) -0.012(2)
C22 0.032(2) 0.036(2) 0.054(3) -0.0142(19) 0.0077(19) -0.0038(18)
C23 0.087(5) 0.069(4) 0.059(4) -0.024(3) 0.024(3) 0.008(3)
C24 0.041(3) 0.053(3) 0.123(6) -0.016(3) -0.018(3) 0.001(2)
C25 0.066(4) 0.031(2) 0.094(4) -0.018(3) 0.023(3) -0.006(2)
C26 0.040(2) 0.044(2) 0.035(2) -0.0009(18) -0.0044(18) -0.020(2)
C27 0.038(2) 0.052(3) 0.035(2) -0.0044(19) -0.0084(18) -0.020(2)
C28 0.036(2) 0.042(2) 0.029(2) -0.0030(17) -0.0036(17) -0.0093(18)
C29 0.037(2) 0.036(2) 0.030(2) -0.0014(16) -0.0014(17) -0.0124(17)
C30 0.031(2) 0.0270(18) 0.0293(19) -0.0057(14) 0.0011(15) -0.0070(15)
C31 0.033(2) 0.0258(18) 0.0304(19) -0.0053(14) -0.0023(16) -0.0081(15)
C32 0.039(2) 0.031(2) 0.038(2) -0.0041(16) -0.0009(18) -0.0149(17)
C33 0.040(2) 0.030(2) 0.043(2) -0.0066(17) -0.0026(19) -0.0104(18)
C34 0.039(2) 0.040(2) 0.049(3) -0.0077(19) -0.009(2) -0.0147(19)
C35 0.040(2) 0.035(2) 0.042(2) -0.0055(17) -0.0099(18) -0.0136(18)
C36 0.046(3) 0.052(3) 0.036(2) 0.0031(19) -0.013(2) -0.013(2)
C37 0.058(4) 0.099(5) 0.087(5) 0.001(4) -0.026(4) 0.014(4)
C38 0.114(6) 0.088(5) 0.048(3) -0.013(3) -0.031(4) -0.023(4)
C39 0.113(6) 0.133(7) 0.061(4) 0.044(4) -0.047(4) -0.070(6)
C40 0.038(2) 0.039(2) 0.056(3) -0.005(2) 0.001(2) -0.021(2)
C41 0.057(3) 0.040(3) 0.070(3) -0.003(2) 0.000(3) -0.021(2)
C42 0.047(3) 0.061(3) 0.079(4) -0.004(3) -0.003(3) -0.029(3)
C43 0.055(3) 0.064(3) 0.064(3) -0.015(3) 0.014(3) -0.028(3)
P 0.0403(7) 0.0538(8) 0.0724(9) 0.0062(6) -0.0072(6) -0.0200(6)
F6 0.047(2) 0.077(2) 0.133(4) 0.015(2) -0.009(2) -0.0109(18)
F5 0.043(2) 0.084(3) 0.182(5) 0.014(3) -0.009(2) -0.0159(19)
F4 0.094(3) 0.156(4) 0.082(3) 0.035(3) -0.011(2) -0.051(3)
F3 0.087(3) 0.117(4) 0.182(5) -0.077(4) 0.045(3) -0.062(3)
F2 0.091(3) 0.179(5) 0.087(3) 0.034(3) -0.005(2) -0.079(3)
F1 0.107(4) 0.100(3) 0.194(6) -0.060(4) 0.007(4) -0.054(3)
O1 0.063(3) 0.056(2) 0.094(3) -0.014(2) 0.009(2) -0.027(2)
C44 0.126(7) 0.050(4) 0.093(5) -0.006(3) -0.004(5) -0.018(4)
C45 0.046(3) 0.040(3) 0.075(4) -0.016(2) 0.008(3) -0.005(2)
C46 0.077(5) 0.074(4) 0.104(6) -0.031(4) -0.006(4) -0.020(4)
O2 0.155(6) 0.140(5) 0.063(3) 0.030(3) -0.039(3) -0.083(5)

loop_
_atom_type_symbol
_atom_type_description
_atom_type_scat_dispersion_real
_atom_type_scat_dispersion_imag
_atom_type_scat_source
C C 0.0033 0.0016 'International Tables Vol C Tables 4.2.6.8 and 6.1.1.4'
H H 0.0000 0.0000 'International Tables Vol C Tables 4.2.6.8 and 6.1.1.4'
N N 0.0061 0.0033 'International Tables Vol C Tables 4.2.6.8 and 6.1.1.4'
O O 0.0106 0.0060 'International Tables Vol C Tables 4.2.6.8 and 6.1.1.4'
F F 0.0171 0.0103 'International Tables Vol C Tables 4.2.6.8 and 6.1.1.4'
P P 0.1023 0.0942 'International Tables Vol C Tables 4.2.6.8 and 6.1.1.4'
Ru Ru -1.2594 0.8363 'International Tables Vol C Tables 4.2.6.8 and 6.1.1.4'

loop_
_geom_angle_atom_site_label_1
_geom_angle_atom_site_label_2
_geom_angle_atom_site_label_3
_geom_angle
_geom_angle_site_symmetry_1
_geom_angle_site_symmetry_3
_geom_angle_publ_flag
N4 Ru N5 95.49(13) . . ?
N4 Ru N6 94.64(13) . . ?
N5 Ru N6 78.81(13) . . ?
N4 Ru N3 78.89(13) . . ?
N5 Ru N3 95.66(13) . . ?
N6 Ru N3 171.13(12) . . ?
N4 Ru N1 91.61(12) . . ?
N5 Ru N1 171.64(12) . . ?
N6 Ru N1 96.25(13) . . ?
N3 Ru N1 90.03(13) . . ?
N4 Ru N2 171.44(12) . 2_766 ?
N5 Ru N2 92.32(12) . 2_766 ?
N6 Ru N2 90.31(13) . 2_766 ?
N3 Ru N2 96.87(13) . 2_766 ?
N1 Ru N2 80.90(12) . 2_766 ?
C1 N1 C2 102.9(3) . . ?
C1 N1 Ru 108.5(2) . . ?
C2 N1 Ru 148.5(3) . . ?
C1 N2 C7 103.4(3) . . ?
C1 N2 Ru 108.4(2) . 2_766 ?
C7 N2 Ru 148.1(3) . 2_766 ?
C8 N3 C12 117.4(3) . . ?
C8 N3 Ru 126.9(3) . . ?
C12 N3 Ru 115.6(3) . . ?
C17 N4 C13 117.5(3) . . ?
C17 N4 Ru 125.7(3) . . ?
C13 N4 Ru 116.5(3) . . ?
C26 N5 C30 117.8(3) . . ?
C26 N5 Ru 125.7(3) . . ?
C30 N5 Ru 116.5(3) . . ?
C35 N6 C31 117.7(4) . . ?
C35 N6 Ru 126.1(3) . . ?
C31 N6 Ru 116.0(3) . . ?
N2 C1 N1 117.9(3) . . ?
N2 C1 C1 121.4(4) . 2_766 ?
N1 C1 C1 120.7(4) . 2_766 ?
N1 C2 C3 131.5(4) . . ?
N1 C2 C7 108.2(3) . . ?
C3 C2 C7 120.3(4) . . ?
C4 C3 C2 117.7(4) . . ?
C3 C4 C5 122.0(4) . . ?
C6 C5 C4 121.6(4) . . ?
C5 C6 C7 118.3(4) . . ?
N2 C7 C6 132.3(4) . . ?
N2 C7 C2 107.6(3) . . ?
C6 C7 C2 120.1(4) . . ?
N3 C8 C9 123.4(4) . . ?
C8 C9 C10 120.2(4) . . ?
C9 C10 C11 116.8(4) . . ?
C9 C10 C18 123.8(4) . . ?
C11 C10 C18 119.4(4) . . ?
C12 C11 C10 120.2(4) . . ?
N3 C12 C11 122.0(4) . . ?
N3 C12 C13 114.4(3) . . ?
C11 C12 C13 123.6(4) . . ?
N4 C13 C14 121.7(4) . . ?
N4 C13 C12 114.4(3) . . ?
C14 C13 C12 124.0(3) . . ?
C15 C14 C13 120.4(4) . . ?
C14 C15 C16 116.7(4) . . ?
C14 C15 C22 123.3(4) . . ?
C16 C15 C22 120.0(4) . . ?
C17 C16 C15 120.5(4) . . ?
N4 C17 C16 123.1(4) . . ?
C10 C18 C21 108.8(4) . . ?
C10 C18 C20 108.4(4) . . ?
C21 C18 C20 110.1(4) . . ?
C10 C18 C19 111.5(4) . . ?
C21 C18 C19 109.9(4) . . ?
C20 C18 C19 108.2(4) . . ?
C15 C22 C25 112.1(4) . . ?
C15 C22 C24 108.8(4) . . ?
C25 C22 C24 108.9(5) . . ?
C15 C22 C23 108.2(4) . . ?
C25 C22 C23 108.7(5) . . ?
C24 C22 C23 110.1(5) . . ?
N5 C26 C27 122.7(4) . . ?
C26 C27 C28 120.7(4) . . ?
C29 C28 C27 116.4(4) . . ?
C29 C28 C36 124.1(4) . . ?
C27 C28 C36 119.5(4) . . ?
C28 C29 C30 121.0(4) . . ?
N5 C30 C29 121.3(4) . . ?
N5 C30 C31 114.4(3) . . ?
C29 C30 C31 124.3(4) . . ?
N6 C31 C32 121.5(4) . . ?
N6 C31 C30 114.2(3) . . ?
C32 C31 C30 124.3(4) . . ?
C31 C32 C33 121.2(4) . . ?
C34 C33 C32 116.2(4) . . ?
C34 C33 C40 123.4(4) . . ?
C32 C33 C40 120.4(4) . . ?
C33 C34 C35 120.2(4) . . ?
N6 C35 C34 123.2(4) . . ?
C37 C36 C39 110.4(6) . . ?
C37 C36 C28 110.2(4) . . ?
C39 C36 C28 112.1(4) . . ?
C37 C36 C38 107.0(6) . . ?
C39 C36 C38 108.6(6) . . ?
C28 C36 C38 108.3(4) . . ?
C33 C40 C42 111.8(4) . . ?
C33 C40 C43 109.3(4) . . ?
C42 C40 C43 108.8(4) . . ?
C33 C40 C41 108.8(4) . . ?
C42 C40 C41 109.0(4) . . ?
C43 C40 C41 109.1(4) . . ?
F1 P F2 89.3(3) . . ?
F1 P F4 92.4(3) . . ?
F2 P F4 178.1(3) . . ?
F1 P F3 179.5(4) . . ?
F2 P F3 90.9(3) . . ?
F4 P F3 87.3(3) . . ?
F1 P F6 91.9(3) . . ?
F2 P F6 91.4(3) . . ?
F4 P F6 89.3(3) . . ?
F3 P F6 88.5(3) . . ?
F1 P F5 88.3(3) . . ?
F2 P F5 89.2(3) . . ?
F4 P F5 90.1(3) . . ?
F3 P F5 91.2(3) . . ?
F6 P F5 179.4(3) . . ?
O1 C45 C44 123.7(6) . . ?
O1 C45 C46 119.9(6) . . ?
C44 C45 C46 116.5(6) . . ?
O2 C48 C49 123.9(9) . . ?
O2 C48 C47 119.4(9) . . ?
C49 C48 C47 116.6(10) . . ?
O3 C51 C50 96.6(15) . . ?
O3 C51 C52 138.7(19) . . ?
C50 C51 C52 123.0(18) . . ?
O4 C54 C53 115.6(16) . . ?
O4 C54 C55 118.2(14) . . ?
C53 C54 C55 122.0(17) . . ?

loop_
_geom_bond_atom_site_label_1
_geom_bond_atom_site_label_2
_geom_bond_distance
_geom_bond_site_symmetry_2
_geom_bond_publ_flag
Ru N4 2.040(3) . ?
Ru N5 2.045(3) . ?
Ru N6 2.058(3) . ?
Ru N3 2.064(3) . ?
Ru N1 2.160(3) . ?
Ru N2 2.163(3) 2_766 ?
N1 C1 1.346(5) . ?
N1 C2 1.382(5) . ?
N2 C1 1.336(5) . ?
N2 C7 1.384(5) . ?
N2 Ru 2.163(3) 2_766 ?
N3 C8 1.341(5) . ?
N3 C12 1.367(5) . ?
N4 C17 1.352(5) . ?
N4 C13 1.364(5) . ?
N5 C26 1.345(5) . ?
N5 C30 1.365(5) . ?
N6 C35 1.341(5) . ?
N6 C31 1.368(5) . ?
C1 C1 1.422(8) 2_766 ?
C2 C3 1.404(6) . ?
C2 C7 1.448(6) . ?
C3 C4 1.391(7) . ?
C4 C5 1.395(7) . ?
C5 C6 1.385(7) . ?
C6 C7 1.401(6) . ?
C8 C9 1.388(6) . ?
C9 C10 1.395(6) . ?
C10 C11 1.402(6) . ?
C10 C18 1.534(6) . ?
C11 C12 1.400(6) . ?
C12 C13 1.477(5) . ?
C13 C14 1.406(5) . ?
C14 C15 1.392(6) . ?
C15 C16 1.402(6) . ?
C15 C22 1.527(6) . ?
C16 C17 1.376(6) . ?
C18 C21 1.542(6) . ?
C18 C20 1.546(7) . ?
C18 C19 1.549(6) . ?
C22 C25 1.522(7) . ?
C22 C24 1.525(7) . ?
C22 C23 1.544(7) . ?
C26 C27 1.385(6) . ?
C27 C28 1.393(6) . ?
C28 C29 1.391(6) . ?
C28 C36 1.531(6) . ?
C29 C30 1.397(6) . ?
C30 C31 1.478(5) . ?
C31 C32 1.387(6) . ?
C32 C33 1.408(6) . ?
C33 C34 1.390(6) . ?
C33 C40 1.525(6) . ?
C34 C35 1.398(6) . ?
C36 C37 1.518(8) . ?
C36 C39 1.524(8) . ?
C36 C38 1.531(8) . ?
C40 C42 1.540(7) . ?
C40 C43 1.550(7) . ?
C40 C41 1.546(7) . ?
P F1 1.563(5) . ?
P F2 1.573(4) . ?
P F4 1.576(4) . ?
P F3 1.580(4) . ?
P F6 1.583(4) . ?
P F5 1.591(4) . ?
O1 C45 1.211(6) . ?
C44 C45 1.483(9) . ?
C45 C46 1.521(9) . ?
O2 C48 1.202(8) . ?
C47 C48 1.457(14) . ?
C48 C49 1.462(14) . ?
O3 C51 1.22(2) . ?
C50 C51 1.500(5) . ?
C51 C52 1.504(5) . ?
O4 C54 1.176(14) . ?
C53 C54 1.503(5) . ?
C54 C55 1.504(5) . ?
